data_7150473
loop_
_publ_author_name
'Oddershede, Jette'
'Henriksen, Lars'
'Larsen, Sine'

_publ_section_title
;
 Relations between 77Se NMR chemical shifts of (phenylseleno)benzenes
 and their molecular structures derived from nine X-ray crystal
 structures
;
_journal_issue 6
_journal_name_full 'Organic &amp;  Biomolecular Chemistry'
_journal_page_first 1053
_journal_paper_doi 10.1039/b211130f
_journal_volume 1
_journal_year 2003
_chemical_formula_moiety 'C12 H10 O2 Se'
_chemical_formula_sum 'C12 H10 O2 Se'
_chemical_formula_weight 265.16
_chemical_name_common 7
_chemical_name_systematic
; 
4-(phenylseleno)benzene-1,3-diol 
;
_space_group_IT_number 2
_symmetry_cell_setting triclinic
_symmetry_space_group_name_Hall '-P 1'
_symmetry_space_group_name_H-M 'P -1'
_atom_sites_solution_hydrogens geom
_atom_sites_solution_primary direct
_atom_sites_solution_secondary difmap
_audit_creation_method SHELXL-97
_cell_angle_alpha 92.369(8)
_cell_angle_beta 90.070(10)
_cell_angle_gamma 94.027(9)
_cell_formula_units_Z 4
_cell_length_a 8.7061(11)
_cell_length_b 10.3054(8)
_cell_length_c 11.8008(13)
_cell_measurement_reflns_used 20
_cell_measurement_temperature 122.0(5)
_cell_measurement_theta_max 42.48
_cell_measurement_theta_min 37.65
_cell_volume 1055.2(2)
_computing_cell_refinement 'CAD4 Express (1994)'
_computing_data_collection 'CAD4 Express (1994)'
_computing_data_reduction 'DREADD (Blessing 1987)'
_computing_molecular_graphics 'ORTEPII (Johnson, 1976)'
_computing_publication_material 'SHELXL-97 (Sheldrick, 1997)'
_computing_structure_refinement 'SHELXL-97 (Sheldrick, 1997)'
_computing_structure_solution 'SHELXS-97 (Sheldrick, 1990)'
_diffrn_ambient_temperature 122.0(5)
_diffrn_measured_fraction_theta_full 1.000
_diffrn_measured_fraction_theta_max 1.000
_diffrn_measurement_device_type 'Enraf-Nonius CAD4'
_diffrn_measurement_method \w--2\q
_diffrn_radiation_monochromator graphite
_diffrn_radiation_source 'fine-focus sealed tube'
_diffrn_radiation_type CuK\a
_diffrn_radiation_wavelength 1.54180
_diffrn_reflns_av_R_equivalents 0.0273
_diffrn_reflns_av_sigmaI/netI 0.0097
_diffrn_reflns_limit_h_max 10
_diffrn_reflns_limit_h_min -10
_diffrn_reflns_limit_k_max 12
_diffrn_reflns_limit_k_min -12
_diffrn_reflns_limit_l_max 14
_diffrn_reflns_limit_l_min 0
_diffrn_reflns_number 11170
_diffrn_reflns_theta_full 74.87
_diffrn_reflns_theta_max 74.87
_diffrn_reflns_theta_min 3.75
_diffrn_standards_decay_% 'no decay'
_diffrn_standards_interval_time 167
_diffrn_standards_number 5
_exptl_absorpt_coefficient_mu 4.622
_exptl_absorpt_correction_T_max 0.225
_exptl_absorpt_correction_T_min 0.071
_exptl_absorpt_correction_type integration
_exptl_absorpt_process_details '(DeTitta, 1985)'
_exptl_crystal_colour colourless
_exptl_crystal_density_diffrn 1.669
_exptl_crystal_density_method 'not measured'
_exptl_crystal_description 'thin plate'
_exptl_crystal_F_000 528
_exptl_crystal_size_max 0.36
_exptl_crystal_size_mid 0.26
_exptl_crystal_size_min 0.08
_refine_diff_density_max 0.592
_refine_diff_density_min -1.234
_refine_diff_density_rms 0.089
_refine_ls_extinction_coef 0.0092(3)
_refine_ls_extinction_expression Fc^*^=kFc[1+0.001xFc^2^\l^3^/sin(2\q)]^-1/4^
_refine_ls_extinction_method SHELXL
_refine_ls_goodness_of_fit_ref 1.115
_refine_ls_hydrogen_treatment mixed
_refine_ls_matrix_type full
_refine_ls_number_parameters 276
_refine_ls_number_reflns 4334
_refine_ls_number_restraints 0
_refine_ls_restrained_S_all 1.115
_refine_ls_R_factor_all 0.0292
_refine_ls_R_factor_gt 0.0292
_refine_ls_shift/su_max 0.002
_refine_ls_shift/su_mean 0.000
_refine_ls_structure_factor_coef Fsqd
_refine_ls_weighting_details 'calc w=1/[\s^2^(Fo^2^)+(0.0412P)^2^+1.4749P] where P=(Fo^2^+2Fc^2^)/3'
_refine_ls_weighting_scheme calc
_refine_ls_wR_factor_gt 0.0782
_refine_ls_wR_factor_ref 0.0783
_reflns_number_gt 4320
_reflns_number_total 4334
_reflns_threshold_expression >2sigma(I)
_cod_data_source_file b211130f.txt
_cod_data_source_block 7
_cod_original_cell_volume 1055.24(19)
_cod_database_code 7150473

loop_
_symmetry_equiv_pos_as_xyz
'x, y, z'
'-x, -y, -z'

loop_
_atom_site_label
_atom_site_type_symbol
_atom_site_fract_x
_atom_site_fract_y
_atom_site_fract_z
_atom_site_U_iso_or_equiv
_atom_site_adp_type
_atom_site_occupancy
_atom_site_symmetry_multiplicity
_atom_site_calc_flag
_atom_site_refinement_flags
_atom_site_disorder_assembly
_atom_site_disorder_group
Se1A Se 0.26728(3) 0.89611(2) 1.108819(18) 0.01808(10) Uani 1 1 d . . .
C1A C 0.1735(2) 0.9193(2) 0.96564(18) 0.0163(4) Uani 1 1 d . . .
C2A C 0.0670(3) 0.8249(2) 0.91840(18) 0.0163(4) Uani 1 1 d . . .
O2A O 0.0311(2) 0.70824(15) 0.96704(13) 0.0214(3) Uani 1 1 d . . .
H2A H 0.0756 0.7076 1.0302 0.032 Uiso 1 1 calc R . .
C3A C -0.0065(3) 0.8440(2) 0.81666(19) 0.0176(4) Uani 1 1 d . . .
H3A H -0.0800 0.7796 0.7857 0.021 Uiso 1 1 calc R . .
C4A C 0.0281(2) 0.9580(2) 0.76034(18) 0.0162(4) Uani 1 1 d . . .
O4A O -0.04664(19) 0.96929(15) 0.65941(13) 0.0196(3) Uani 1 1 d . . .
H4A H -0.0127 1.0377 0.6290 0.029 Uiso 1 1 calc R . .
C5A C 0.1326(3) 1.0546(2) 0.80668(19) 0.0189(4) Uani 1 1 d . . .
H5A H 0.1549 1.1331 0.7686 0.023 Uiso 1 1 calc R . .
C6A C 0.2033(2) 1.0345(2) 0.90913(19) 0.0181(4) Uani 1 1 d . . .
H6A H 0.2736 1.1005 0.9415 0.022 Uiso 1 1 calc R . .
C11A C 0.4213(2) 0.7778(2) 1.0666(2) 0.0186(4) Uani 1 1 d . . .
C12A C 0.4649(3) 0.7503(2) 0.9558(2) 0.0221(5) Uani 1 1 d . . .
H12A H 0.4162 0.7882 0.8944 0.027 Uiso 1 1 calc R . .
C13A C 0.5816(3) 0.6662(2) 0.9358(2) 0.0293(5) Uani 1 1 d . . .
H13A H 0.6116 0.6457 0.8602 0.035 Uiso 1 1 calc R . .
C14A C 0.6541(3) 0.6120(2) 1.0254(3) 0.0314(6) Uani 1 1 d . . .
H14A H 0.7343 0.5556 1.0112 0.038 Uiso 1 1 calc R . .
C15A C 0.6095(3) 0.6403(3) 1.1350(3) 0.0334(6) Uani 1 1 d . . .
H15A H 0.6589 0.6032 1.1965 0.040 Uiso 1 1 calc R . .
C16A C 0.4927(3) 0.7228(3) 1.1560(2) 0.0280(5) Uani 1 1 d . . .
H16A H 0.4616 0.7416 1.2317 0.034 Uiso 1 1 calc R . .
Se1B Se 0.25156(3) 0.37806(2) 0.397240(19) 0.01905(10) Uani 1 1 d . . .
C1B C 0.1674(2) 0.4051(2) 0.54499(18) 0.0167(4) Uani 1 1 d . . .
C2B C 0.0631(3) 0.3120(2) 0.59121(19) 0.0175(4) Uani 1 1 d . . .
O2B O 0.0277(2) 0.19246(15) 0.54009(14) 0.0225(3) Uani 1 1 d . . .
H2B H 0.0665 0.1898 0.4750 0.034 Uiso 1 1 calc R . .
C3B C -0.0082(3) 0.3378(2) 0.69369(19) 0.0181(4) Uani 1 1 d . . .
H3B H -0.0798 0.2745 0.7238 0.022 Uiso 1 1 calc R . .
C4B C 0.0247(3) 0.4560(2) 0.75258(18) 0.0174(4) Uani 1 1 d . . .
O4B O -0.0493(2) 0.47330(16) 0.85336(14) 0.0221(3) Uani 1 1 d . . .
H4B H -0.0177 0.5450 0.8845 0.033 Uiso 1 1 calc R . .
C5B C 0.1289(3) 0.5499(2) 0.7085(2) 0.0195(4) Uani 1 1 d . . .
H5B H 0.1520 0.6308 0.7487 0.023 Uiso 1 1 calc R . .
C6B C 0.1981(3) 0.5233(2) 0.6052(2) 0.0197(4) Uani 1 1 d . . .
H6B H 0.2683 0.5873 0.5746 0.024 Uiso 1 1 calc R . .
C11B C 0.4083(3) 0.2604(2) 0.42557(19) 0.0188(4) Uani 1 1 d . . .
C12B C 0.4973(3) 0.2692(2) 0.5236(2) 0.0235(5) Uani 1 1 d . . .
H12B H 0.4765 0.3298 0.5834 0.028 Uiso 1 1 calc R . .
C13B C 0.6178(3) 0.1877(3) 0.5331(2) 0.0287(5) Uani 1 1 d . . .
H13B H 0.6781 0.1923 0.6005 0.034 Uiso 1 1 calc R . .
C14B C 0.6503(3) 0.1006(3) 0.4458(2) 0.0302(6) Uani 1 1 d . . .
H14B H 0.7342 0.0473 0.4523 0.036 Uiso 1 1 calc R . .
C15B C 0.5599(3) 0.0914(3) 0.3486(2) 0.0299(5) Uani 1 1 d . . .
H15B H 0.5815 0.0311 0.2887 0.036 Uiso 1 1 calc R . .
C16B C 0.4376(3) 0.1702(2) 0.3387(2) 0.0248(5) Uani 1 1 d . . .
H16B H 0.3743 0.1625 0.2728 0.030 Uiso 1 1 calc R . .

loop_
_atom_site_aniso_label
_atom_site_aniso_U_11
_atom_site_aniso_U_22
_atom_site_aniso_U_33
_atom_site_aniso_U_23
_atom_site_aniso_U_13
_atom_site_aniso_U_12
Se1A 0.01943(14) 0.02122(14) 0.01375(14) -0.00025(9) -0.00085(9) 0.00316(9)
C1A 0.0161(10) 0.0178(10) 0.0155(10) 0.0007(8) 0.0000(8) 0.0030(8)
C2A 0.0191(10) 0.0140(10) 0.0161(10) 0.0016(8) 0.0021(8) 0.0020(8)
O2A 0.0301(9) 0.0166(7) 0.0171(8) 0.0049(6) -0.0034(6) -0.0032(6)
C3A 0.0197(10) 0.0155(10) 0.0175(10) -0.0011(8) -0.0011(8) 0.0004(8)
C4A 0.0172(10) 0.0185(10) 0.0134(10) 0.0002(8) 0.0007(8) 0.0053(8)
O4A 0.0259(8) 0.0172(7) 0.0156(7) 0.0023(6) -0.0042(6) 0.0004(6)
C5A 0.0202(10) 0.0166(10) 0.0202(11) 0.0025(8) 0.0014(8) 0.0019(8)
C6A 0.0166(10) 0.0173(10) 0.0201(11) -0.0002(8) -0.0001(8) 0.0002(8)
C11A 0.0159(10) 0.0176(10) 0.0222(11) 0.0035(8) 0.0007(8) 0.0002(8)
C12A 0.0226(11) 0.0221(11) 0.0220(11) 0.0028(9) 0.0031(9) 0.0020(9)
C13A 0.0288(13) 0.0248(12) 0.0344(14) 0.0006(10) 0.0106(11) 0.0021(10)
C14A 0.0203(11) 0.0203(12) 0.0548(17) 0.0077(11) 0.0065(11) 0.0053(9)
C15A 0.0263(13) 0.0332(14) 0.0425(16) 0.0142(12) -0.0041(11) 0.0063(11)
C16A 0.0274(13) 0.0337(13) 0.0240(12) 0.0075(10) -0.0013(10) 0.0060(10)
Se1B 0.02297(15) 0.02022(14) 0.01453(14) 0.00369(9) 0.00167(9) 0.00377(9)
C1B 0.0191(10) 0.0164(10) 0.0149(10) 0.0042(8) 0.0023(8) 0.0015(8)
C2B 0.0201(10) 0.0149(10) 0.0176(10) 0.0026(8) -0.0019(8) 0.0014(8)
O2B 0.0329(9) 0.0172(8) 0.0168(8) -0.0002(6) 0.0049(7) -0.0029(6)
C3B 0.0202(10) 0.0154(10) 0.0188(10) 0.0039(8) -0.0009(8) -0.0003(8)
C4B 0.0193(10) 0.0175(10) 0.0162(10) 0.0031(8) 0.0016(8) 0.0043(8)
O4B 0.0293(9) 0.0185(8) 0.0181(8) 0.0000(6) 0.0058(6) 0.0003(6)
C5B 0.0224(11) 0.0144(10) 0.0218(11) 0.0016(8) 0.0005(9) 0.0022(8)
C6B 0.0203(10) 0.0158(10) 0.0233(11) 0.0036(8) 0.0019(8) 0.0011(8)
C11B 0.0171(10) 0.0200(10) 0.0193(10) 0.0049(8) 0.0040(8) -0.0007(8)
C12B 0.0234(11) 0.0271(12) 0.0201(11) 0.0025(9) 0.0016(9) 0.0016(9)
C13B 0.0228(12) 0.0365(14) 0.0275(13) 0.0073(11) -0.0024(10) 0.0033(10)
C14B 0.0223(12) 0.0343(14) 0.0354(14) 0.0094(11) 0.0060(10) 0.0086(10)
C15B 0.0306(13) 0.0307(13) 0.0294(13) -0.0004(10) 0.0085(10) 0.0091(10)
C16B 0.0266(12) 0.0279(12) 0.0203(11) -0.0001(9) 0.0022(9) 0.0048(10)

loop_
_atom_type_symbol
_atom_type_description
_atom_type_scat_dispersion_real
_atom_type_scat_dispersion_imag
_atom_type_scat_source
Se Se -0.7943 1.1372 'International Tables Vol C Tables 4.2.6.8 and 6.1.1.4'
C C 0.0181 0.0091 'International Tables Vol C Tables 4.2.6.8 and 6.1.1.4'
O O 0.0492 0.0322 'International Tables Vol C Tables 4.2.6.8 and 6.1.1.4'
H H 0.0000 0.0000 'International Tables Vol C Tables 4.2.6.8 and 6.1.1.4'

loop_
_geom_angle_atom_site_label_1
_geom_angle_atom_site_label_2
_geom_angle_atom_site_label_3
_geom_angle
_geom_angle_site_symmetry_1
_geom_angle_site_symmetry_3
_geom_angle_publ_flag
C1A Se1A C11A 101.21(9) . . ?
C6A C1A C2A 118.5(2) . . ?
C6A C1A Se1A 120.54(16) . . ?
C2A C1A Se1A 120.81(16) . . ?
O2A C2A C3A 116.22(19) . . ?
O2A C2A C1A 122.8(2) . . ?
C3A C2A C1A 120.9(2) . . ?
C2A O2A H2A 109.5 . . ?
C2A C3A C4A 119.5(2) . . ?
C2A C3A H3A 120.3 . . ?
C4A C3A H3A 120.3 . . ?
O4A C4A C3A 116.33(19) . . ?
O4A C4A C5A 123.1(2) . . ?
C3A C4A C5A 120.6(2) . . ?
C4A O4A H4A 109.5 . . ?
C6A C5A C4A 119.0(2) . . ?
C6A C5A H5A 120.5 . . ?
C4A C5A H5A 120.5 . . ?
C5A C6A C1A 121.4(2) . . ?
C5A C6A H6A 119.3 . . ?
C1A C6A H6A 119.3 . . ?
C16A C11A C12A 120.5(2) . . ?
C16A C11A Se1A 115.40(18) . . ?
C12A C11A Se1A 124.06(18) . . ?
C11A C12A C13A 118.9(2) . . ?
C11A C12A H12A 120.6 . . ?
C13A C12A H12A 120.6 . . ?
C14A C13A C12A 120.6(2) . . ?
C14A C13A H13A 119.7 . . ?
C12A C13A H13A 119.7 . . ?
C15A C14A C13A 119.8(2) . . ?
C15A C14A H14A 120.1 . . ?
C13A C14A H14A 120.1 . . ?
C14A C15A C16A 120.2(3) . . ?
C14A C15A H15A 119.9 . . ?
C16A C15A H15A 119.9 . . ?
C11A C16A C15A 120.0(2) . . ?
C11A C16A H16A 120.0 . . ?
C15A C16A H16A 120.0 . . ?
C1B Se1B C11B 101.97(9) . . ?
C6B C1B C2B 118.3(2) . . ?
C6B C1B Se1B 120.33(16) . . ?
C2B C1B Se1B 121.12(16) . . ?
O2B C2B C3B 116.57(19) . . ?
O2B C2B C1B 122.8(2) . . ?
C3B C2B C1B 120.6(2) . . ?
C2B O2B H2B 109.5 . . ?
C2B C3B C4B 120.1(2) . . ?
C2B C3B H3B 119.9 . . ?
C4B C3B H3B 119.9 . . ?
O4B C4B C3B 116.48(19) . . ?
O4B C4B C5B 123.2(2) . . ?
C3B C4B C5B 120.3(2) . . ?
C4B O4B H4B 109.5 . . ?
C6B C5B C4B 118.9(2) . . ?
C6B C5B H5B 120.5 . . ?
C4B C5B H5B 120.5 . . ?
C5B C6B C1B 121.8(2) . . ?
C5B C6B H6B 119.1 . . ?
C1B C6B H6B 119.1 . . ?
C12B C11B C16B 120.3(2) . . ?
C12B C11B Se1B 122.75(18) . . ?
C16B C11B Se1B 116.75(18) . . ?
C11B C12B C13B 119.2(2) . . ?
C11B C12B H12B 120.4 . . ?
C13B C12B H12B 120.4 . . ?
C14B C13B C12B 120.8(2) . . ?
C14B C13B H13B 119.6 . . ?
C12B C13B H13B 119.6 . . ?
C13B C14B C15B 119.8(2) . . ?
C13B C14B H14B 120.1 . . ?
C15B C14B H14B 120.1 . . ?
C14B C15B C16B 120.2(2) . . ?
C14B C15B H15B 119.9 . . ?
C16B C15B H15B 119.9 . . ?
C11B C16B C15B 119.8(2) . . ?
C11B C16B H16B 120.1 . . ?
C15B C16B H16B 120.1 . . ?

loop_
_geom_bond_atom_site_label_1
_geom_bond_atom_site_label_2
_geom_bond_distance
_geom_bond_site_symmetry_2
_geom_bond_publ_flag
Se1A C1A 1.907(2) . ?
Se1A C11A 1.928(2) . ?
C1A C6A 1.394(3) . ?
C1A C2A 1.394(3) . ?
C2A O2A 1.370(3) . ?
C2A C3A 1.387(3) . ?
O2A H2A 0.8400 . ?
C3A C4A 1.389(3) . ?
C3A H3A 0.9500 . ?
C4A O4A 1.370(3) . ?
C4A C5A 1.394(3) . ?
O4A H4A 0.8400 . ?
C5A C6A 1.386(3) . ?
C5A H5A 0.9500 . ?
C6A H6A 0.9500 . ?
C11A C16A 1.385(3) . ?
C11A C12A 1.385(3) . ?
C12A C13A 1.395(3) . ?
C12A H12A 0.9500 . ?
C13A C14A 1.387(4) . ?
C13A H13A 0.9500 . ?
C14A C15A 1.377(4) . ?
C14A H14A 0.9500 . ?
C15A C16A 1.387(4) . ?
C15A H15A 0.9500 . ?
C16A H16A 0.9500 . ?
Se1B C1B 1.910(2) . ?
Se1B C11B 1.926(2) . ?
C1B C6B 1.394(3) . ?
C1B C2B 1.401(3) . ?
C2B O2B 1.365(3) . ?
C2B C3B 1.384(3) . ?
O2B H2B 0.8400 . ?
C3B C4B 1.390(3) . ?
C3B H3B 0.9500 . ?
C4B O4B 1.364(3) . ?
C4B C5B 1.396(3) . ?
O4B H4B 0.8400 . ?
C5B C6B 1.387(3) . ?
C5B H5B 0.9500 . ?
C6B H6B 0.9500 . ?
C11B C12B 1.388(3) . ?
C11B C16B 1.391(3) . ?
C12B C13B 1.395(4) . ?
C12B H12B 0.9500 . ?
C13B C14B 1.382(4) . ?
C13B H13B 0.9500 . ?
C14B C15B 1.385(4) . ?
C14B H14B 0.9500 . ?
C15B C16B 1.392(4) . ?
C15B H15B 0.9500 . ?
C16B H16B 0.9500 . ?

loop_
_cod_related_entry_id
_cod_related_entry_database
_cod_related_entry_code
1 ChemSpider 9120562
